data_4110173
loop_
_publ_author_name
'Erin M. Forbeck'
'Cory D. Evans'
'John A. Gilleran'
'Pixu Li'
'Madeleine M. Joulli\'e'

_publ_section_title
;
 A Regio- and Stereoselective Approach to Quaternary Centers from Chiral
 Trisubstituted Aziridines
;
_journal_name_full 'Journal of the American Chemical Society'
_journal_page_first 14463
_journal_page_last 14469
_journal_paper_doi 10.1021/ja0758077
_journal_volume 129
_journal_year 2007
_chemical_formula_sum 'C25 H31 N3 O6 S Si'
_chemical_formula_weight 529.68
_space_group_IT_number 19
_symmetry_cell_setting orthorhombic
_symmetry_Int_Tables_number 19
_symmetry_space_group_name_Hall 'P 2ac 2ab'
_symmetry_space_group_name_H-M 'P 21 21 21'
_atom_sites_solution_hydrogens geom
_atom_sites_solution_primary direct
_audit_creation_method SHELXL-97
_cell_angle_alpha 90.00
_cell_angle_beta 90.00
_cell_angle_gamma 90.00
_cell_formula_units_Z 4
_cell_length_a 10.4164(8)
_cell_length_b 10.6920(8)
_cell_length_c 25.187(2)
_cell_measurement_temperature 143(1)
_cell_volume 2805.1(4)
_computing_data_collection 'CrystalClear (Rigaku, 1999)'
_computing_data_reduction 'CrystalClear (Rigaku, 1999)'
_computing_structure_refinement 'SHELXL-97 (Sheldrick, 1997)'
_computing_structure_solution 'SIR97 (Altomare, 1999)'
_diffrn_ambient_temperature 143(1)
_diffrn_measured_fraction_theta_full 0.997
_diffrn_measured_fraction_theta_max 0.997
_diffrn_measurement_device 'CCD Area Detector'
_diffrn_measurement_device_type 'Rigaku Mercury'
_diffrn_measurement_method 'phi and omega rotations'
_diffrn_radiation_monochromator graphite
_diffrn_radiation_source 'rotating anode'
_diffrn_radiation_type MoK\a
_diffrn_radiation_wavelength 0.71069
_diffrn_reflns_av_R_equivalents 0.0279
_diffrn_reflns_av_sigmaI/netI 0.0424
_diffrn_reflns_limit_h_max 10
_diffrn_reflns_limit_h_min -12
_diffrn_reflns_limit_k_max 11
_diffrn_reflns_limit_k_min -12
_diffrn_reflns_limit_l_max 29
_diffrn_reflns_limit_l_min -29
_diffrn_reflns_number 12701
_diffrn_reflns_theta_full 25.02
_diffrn_reflns_theta_max 25.02
_diffrn_reflns_theta_min 2.50
_exptl_absorpt_coefficient_mu 0.200
_exptl_absorpt_correction_T_max 1.0000
_exptl_absorpt_correction_T_min 0.8167
_exptl_absorpt_correction_type multi-scan
_exptl_crystal_density_diffrn 1.254
_exptl_crystal_F_000 1120
_exptl_crystal_size_max 0.38
_exptl_crystal_size_mid 0.22
_exptl_crystal_size_min 0.20
_refine_diff_density_max 0.153
_refine_diff_density_min -0.242
_refine_diff_density_rms 0.040
_refine_ls_abs_structure_details 'Flack H D (1983), Acta Cryst. A39, 876-881'
_refine_ls_abs_structure_Flack -0.01(7)
_refine_ls_extinction_method none
_refine_ls_goodness_of_fit_ref 1.090
_refine_ls_hydrogen_treatment constr
_refine_ls_matrix_type full
_refine_ls_number_parameters 332
_refine_ls_number_reflns 4925
_refine_ls_number_restraints 0
_refine_ls_restrained_S_all 1.090
_refine_ls_R_factor_all 0.0426
_refine_ls_R_factor_gt 0.0368
_refine_ls_shift/su_max 0.000
_refine_ls_shift/su_mean 0.000
_refine_ls_structure_factor_coef Fsqd
_refine_ls_weighting_details 'calc w=1/[\s^2^(Fo^2^)+(0.0333P)^2^+0.3712P] where P=(Fo^2^+2Fc^2^)/3'
_refine_ls_weighting_scheme calc
_refine_ls_wR_factor_gt 0.0754
_refine_ls_wR_factor_ref 0.0796
_reflns_number_gt 4515
_reflns_number_total 4925
_reflns_threshold_expression >2sigma(I)
_cod_data_source_file ja0758077si20070808_043056.cif
_cod_data_source_block shelxl
_cod_original_sg_symbol_H-M 'P 21 21 21 '
_cod_database_code 4110173

loop_
_symmetry_equiv_pos_as_xyz
'x, y, z'
'x+1/2, -y+1/2, -z'
'-x, y+1/2, -z+1/2'
'-x+1/2, -y, z+1/2'

loop_
_atom_site_label
_atom_site_type_symbol
_atom_site_fract_x
_atom_site_fract_y
_atom_site_fract_z
_atom_site_U_iso_or_equiv
_atom_site_adp_type
_atom_site_occupancy
_atom_site_symmetry_multiplicity
_atom_site_calc_flag
_atom_site_refinement_flags
C1 C 0.9459(2) 0.55251(19) 0.21900(8) 0.0256(5) Uani 1 1 d .
C2 C 1.0522(2) 0.48857(19) 0.23944(8) 0.0260(5) Uani 1 1 d .
C3 C 1.1565(2) 0.4578(2) 0.20832(9) 0.0309(5) Uani 1 1 d .
H3 H 1.2267 0.4165 0.2230 0.041 Uiso 1 1 calc R
C4 C 1.1556(2) 0.4890(2) 0.15536(9) 0.0347(6) Uani 1 1 d .
H4 H 1.2250 0.4679 0.1339 0.046 Uiso 1 1 calc R
C5 C 1.0518(2) 0.5515(2) 0.13390(9) 0.0359(6) Uani 1 1 d .
H5 H 1.0514 0.5717 0.0980 0.048 Uiso 1 1 calc R
C6 C 0.9483(2) 0.5844(2) 0.16543(8) 0.0309(5) Uani 1 1 d .
H6 H 0.8798 0.6282 0.1507 0.041 Uiso 1 1 calc R
C7 C 0.60757(19) 0.45871(19) 0.25148(8) 0.0237(5) Uani 1 1 d .
H7 H 0.5731 0.5271 0.2298 0.032 Uiso 1 1 calc R
C8 C 0.63619(18) 0.3471(2) 0.21423(8) 0.0238(5) Uani 1 1 d .
C9 C 0.7552(2) 0.3335(2) 0.13125(8) 0.0240(5) Uani 1 1 d .
C10 C 0.8664(2) 0.2629(2) 0.13132(9) 0.0311(5) Uani 1 1 d .
H10 H 0.9183 0.2603 0.1613 0.041 Uiso 1 1 calc R
C11 C 0.8998(2) 0.1963(2) 0.08645(9) 0.0353(6) Uani 1 1 d .
H11 H 0.9740 0.1479 0.0862 0.047 Uiso 1 1 calc R
C12 C 0.8220(2) 0.2018(2) 0.04161(8) 0.0316(5) Uani 1 1 d .
C13 C 0.7125(2) 0.2749(2) 0.04164(8) 0.0308(6) Uani 1 1 d .
H13 H 0.6613 0.2788 0.0114 0.041 Uiso 1 1 calc R
C14 C 0.6789(2) 0.3421(2) 0.08640(8) 0.0285(5) Uani 1 1 d .
H14 H 0.6061 0.3923 0.0864 0.038 Uiso 1 1 calc R
C15 C 0.8522(2) 0.1300(2) -0.00555(10) 0.0410(6) Uani 1 1 d .
C16 C 0.5102(2) 0.4303(2) 0.29559(8) 0.0263(5) Uani 1 1 d .
H16A H 0.4710 0.5074 0.3078 0.035 Uiso 1 1 calc R
H16B H 0.4430 0.3763 0.2820 0.035 Uiso 1 1 calc R
C17 C 0.4474(3) 0.1824(3) 0.39838(10) 0.0534(7) Uani 1 1 d .
H17A H 0.3803 0.1764 0.3724 0.080 Uiso 1 1 calc R
H17B H 0.4133 0.1638 0.4329 0.080 Uiso 1 1 calc R
H17C H 0.5141 0.1237 0.3899 0.080 Uiso 1 1 calc R
C18 C 0.3882(3) 0.4583(3) 0.41454(10) 0.0583(9) Uani 1 1 d .
H18A H 0.4229 0.5412 0.4116 0.087 Uiso 1 1 calc R
H18B H 0.3588 0.4447 0.4502 0.087 Uiso 1 1 calc R
H18C H 0.3176 0.4491 0.3904 0.087 Uiso 1 1 calc R
C19 C 0.6545(2) 0.3589(3) 0.44452(9) 0.0397(6) Uani 1 1 d .
C20 C 0.6102(3) 0.3333(5) 0.50187(10) 0.0910(14) Uani 1 1 d .
H20A H 0.5740 0.2509 0.5040 0.136 Uiso 1 1 calc R
H20B H 0.5467 0.3938 0.5119 0.136 Uiso 1 1 calc R
H20C H 0.6824 0.3391 0.5254 0.136 Uiso 1 1 calc R
C21 C 0.7121(3) 0.4914(3) 0.44025(13) 0.0719(10) Uani 1 1 d .
H21A H 0.7853 0.4979 0.4633 0.108 Uiso 1 1 calc R
H21B H 0.6487 0.5519 0.4506 0.108 Uiso 1 1 calc R
H21C H 0.7381 0.5069 0.4043 0.108 Uiso 1 1 calc R
C22 C 0.7594(2) 0.2649(3) 0.42967(11) 0.0507(7) Uani 1 1 d .
H22A H 0.8320 0.2760 0.4527 0.076 Uiso 1 1 calc R
H22B H 0.7853 0.2784 0.3935 0.076 Uiso 1 1 calc R
H22C H 0.7268 0.1814 0.4334 0.076 Uiso 1 1 calc R
C23 C 0.6990(2) 0.23595(19) 0.24171(8) 0.0298(5) Uani 1 1 d .
H23A H 0.7157 0.1714 0.2161 0.045 Uiso 1 1 calc R
H23B H 0.6425 0.2043 0.2687 0.045 Uiso 1 1 calc R
H23C H 0.7783 0.2620 0.2577 0.045 Uiso 1 1 calc R
C24 C 0.5164(2) 0.30802(19) 0.18751(8) 0.0252(5) Uani 1 1 d .
C25 C 0.4222(2) 0.2725(2) 0.16606(9) 0.0329(6) Uani 1 1 d .
H25 H 0.3482 0.2445 0.1492 0.044 Uiso 1 1 calc R
S1 S 0.81812(5) 0.61254(5) 0.25846(2) 0.02642(14) Uani 1 1 d .
Si1 Si 0.51416(6) 0.34272(6) 0.39818(2) 0.02927(16) Uani 1 1 d .
N1 N 1.05745(18) 0.44832(17) 0.29524(7) 0.0294(4) Uani 1 1 d .
N2 N 0.72421(16) 0.50365(17) 0.27739(6) 0.0248(4) Uani 1 1 d .
H2 H 0.7448 0.4667 0.3065 0.033 Uiso 1 1 calc R
N3 N 0.8732(2) 0.0725(2) -0.04299(9) 0.0591(7) Uani 1 1 d .
O1 O 0.96389(16) 0.39561(16) 0.31436(6) 0.0414(4) Uani 1 1 d .
O2 O 1.15796(16) 0.46593(16) 0.31910(6) 0.0437(4) Uani 1 1 d .
O3 O 0.87900(14) 0.65978(15) 0.30557(6) 0.0338(4) Uani 1 1 d .
O4 O 0.74709(14) 0.69501(13) 0.22453(6) 0.0314(4) Uani 1 1 d .
O5 O 0.72306(13) 0.40337(13) 0.17582(5) 0.0262(3) Uani 1 1 d .
O6 O 0.57420(14) 0.37064(14) 0.33843(5) 0.0304(4) Uani 1 1 d .

loop_
_atom_site_aniso_label
_atom_site_aniso_U_11
_atom_site_aniso_U_22
_atom_site_aniso_U_33
_atom_site_aniso_U_23
_atom_site_aniso_U_13
_atom_site_aniso_U_12
C1 0.0249(12) 0.0199(11) 0.0320(12) -0.0013(10) -0.0025(10) -0.0051(10)
C2 0.0261(12) 0.0210(11) 0.0310(11) 0.0016(10) -0.0026(10) -0.0036(9)
C3 0.0256(13) 0.0243(12) 0.0428(13) -0.0004(10) -0.0036(11) 0.0008(10)
C4 0.0307(14) 0.0340(13) 0.0394(14) -0.0023(11) 0.0077(11) -0.0020(12)
C5 0.0364(14) 0.0382(14) 0.0332(12) 0.0072(11) 0.0029(11) -0.0065(12)
C6 0.0260(12) 0.0287(13) 0.0381(12) 0.0080(11) -0.0052(11) -0.0039(11)
C7 0.0200(11) 0.0217(11) 0.0293(11) -0.0009(9) -0.0025(9) 0.0005(9)
C8 0.0203(11) 0.0248(12) 0.0264(11) 0.0013(10) 0.0036(9) -0.0029(10)
C9 0.0248(11) 0.0223(11) 0.0248(11) -0.0021(10) 0.0033(9) -0.0043(10)
C10 0.0255(12) 0.0365(13) 0.0315(12) -0.0004(11) 0.0014(10) 0.0007(11)
C11 0.0260(12) 0.0360(14) 0.0441(14) 0.0008(12) 0.0095(11) 0.0055(11)
C12 0.0349(13) 0.0302(13) 0.0298(12) -0.0020(10) 0.0122(11) -0.0061(12)
C13 0.0359(14) 0.0309(13) 0.0255(11) 0.0018(10) -0.0006(10) -0.0067(12)
C14 0.0271(12) 0.0279(12) 0.0304(12) 0.0048(10) -0.0003(10) 0.0002(11)
C15 0.0426(16) 0.0412(16) 0.0392(14) -0.0047(12) 0.0126(12) -0.0084(13)
C16 0.0239(12) 0.0279(12) 0.0271(11) -0.0010(10) -0.0015(10) 0.0028(10)
C17 0.0480(17) 0.0616(18) 0.0506(16) 0.0105(15) -0.0027(14) -0.0165(15)
C18 0.0466(17) 0.089(2) 0.0398(14) -0.0060(15) 0.0036(13) 0.0321(17)
C19 0.0317(13) 0.0587(18) 0.0288(12) -0.0089(12) -0.0026(10) 0.0039(13)
C20 0.0478(19) 0.198(4) 0.0276(14) -0.002(2) -0.0017(13) 0.016(3)
C21 0.070(2) 0.065(2) 0.080(2) -0.0352(18) -0.0214(18) -0.002(2)
C22 0.0329(14) 0.0665(19) 0.0528(16) 0.0035(14) -0.0065(13) 0.0113(15)
C23 0.0321(12) 0.0238(11) 0.0336(12) -0.0007(10) -0.0018(11) 0.0030(10)
C24 0.0283(12) 0.0210(12) 0.0262(11) 0.0007(9) 0.0054(10) -0.0005(10)
C25 0.0290(13) 0.0339(14) 0.0356(13) -0.0032(11) -0.0036(11) -0.0062(12)
S1 0.0233(3) 0.0213(3) 0.0346(3) -0.0020(2) -0.0010(2) -0.0005(2)
Si1 0.0252(3) 0.0375(4) 0.0251(3) -0.0001(3) 0.0017(3) 0.0045(3)
N1 0.0288(11) 0.0249(10) 0.0345(10) 0.0002(9) -0.0015(10) 0.0025(9)
N2 0.0229(10) 0.0253(9) 0.0262(9) -0.0003(8) -0.0028(8) -0.0023(8)
N3 0.0682(17) 0.0607(16) 0.0484(13) -0.0167(13) 0.0165(13) -0.0061(14)
O1 0.0313(9) 0.0497(11) 0.0433(9) 0.0156(9) 0.0014(8) -0.0028(9)
O2 0.0372(10) 0.0508(11) 0.0432(10) 0.0030(8) -0.0130(9) -0.0063(9)
O3 0.0292(8) 0.0329(9) 0.0394(9) -0.0106(8) -0.0047(7) -0.0052(8)
O4 0.0274(8) 0.0235(8) 0.0431(9) 0.0028(7) -0.0037(7) 0.0023(7)
O5 0.0248(8) 0.0255(8) 0.0282(7) -0.0049(7) 0.0050(6) -0.0039(7)
O6 0.0264(8) 0.0376(9) 0.0271(8) 0.0064(7) 0.0036(7) 0.0079(7)

loop_
_atom_type_symbol
_atom_type_description
_atom_type_scat_dispersion_real
_atom_type_scat_dispersion_imag
_atom_type_scat_source
C C 0.0033 0.0016 'International Tables Vol C Tables 4.2.6.8 and 6.1.1.4'
H H 0.0000 0.0000 'International Tables Vol C Tables 4.2.6.8 and 6.1.1.4'
N N 0.0061 0.0033 'International Tables Vol C Tables 4.2.6.8 and 6.1.1.4'
O O 0.0106 0.0060 'International Tables Vol C Tables 4.2.6.8 and 6.1.1.4'
S S 0.1246 0.1234 'International Tables Vol C Tables 4.2.6.8 and 6.1.1.4'
Si Si 0.0817 0.0704 'International Tables Vol C Tables 4.2.6.8 and 6.1.1.4'

loop_
_geom_angle_atom_site_label_1
_geom_angle_atom_site_label_2
_geom_angle_atom_site_label_3
_geom_angle
C6 C1 C2 117.5(2)
C6 C1 S1 117.76(17)
C2 C1 S1 124.20(16)
C3 C2 C1 122.05(19)
C3 C2 N1 116.33(19)
C1 C2 N1 121.61(19)
C4 C3 C2 119.2(2)
C3 C4 C5 120.2(2)
C4 C5 C6 120.5(2)
C5 C6 C1 120.5(2)
N2 C7 C16 106.93(16)
N2 C7 C8 111.38(16)
C16 C7 C8 114.44(17)
O5 C8 C24 109.84(16)
O5 C8 C23 110.97(16)
C24 C8 C23 110.41(18)
O5 C8 C7 101.77(16)
C24 C8 C7 109.36(16)
C23 C8 C7 114.14(16)
C10 C9 C14 121.2(2)
C10 C9 O5 119.63(18)
C14 C9 O5 119.04(19)
C11 C10 C9 119.4(2)
C10 C11 C12 119.8(2)
C13 C12 C11 120.3(2)
C13 C12 C15 118.6(2)
C11 C12 C15 121.1(2)
C14 C13 C12 120.2(2)
C13 C14 C9 119.1(2)
N3 C15 C12 178.5(3)
O6 C16 C7 109.22(16)
C22 C19 C20 109.0(2)
C22 C19 C21 108.0(2)
C20 C19 C21 110.2(3)
C22 C19 Si1 110.08(17)
C20 C19 Si1 109.44(18)
C21 C19 Si1 110.11(19)
C25 C24 C8 177.6(2)
O4 S1 O3 120.25(9)
O4 S1 N2 108.12(9)
O3 S1 N2 106.29(9)
O4 S1 C1 105.95(10)
O3 S1 C1 104.93(9)
N2 S1 C1 111.25(9)
O6 Si1 C18 110.48(11)
O6 Si1 C17 108.14(10)
C18 Si1 C17 110.64(14)
O6 Si1 C19 104.70(10)
C18 Si1 C19 110.61(12)
C17 Si1 C19 112.08(12)
O2 N1 O1 124.04(18)
O2 N1 C2 117.19(19)
O1 N1 C2 118.72(18)
C7 N2 S1 128.11(14)
C9 O5 C8 117.71(16)
C16 O6 Si1 126.45(13)

loop_
_geom_bond_atom_site_label_1
_geom_bond_atom_site_label_2
_geom_bond_distance
C1 C6 1.392(3)
C1 C2 1.399(3)
C1 S1 1.781(2)
C2 C3 1.380(3)
C2 N1 1.471(3)
C3 C4 1.375(3)
C4 C5 1.382(3)
C5 C6 1.384(3)
C7 N2 1.460(3)
C7 C16 1.535(3)
C7 C8 1.547(3)
C8 O5 1.455(2)
C8 C24 1.478(3)
C8 C23 1.523(3)
C9 C10 1.383(3)
C9 C14 1.384(3)
C9 O5 1.389(2)
C10 C11 1.380(3)
C11 C12 1.391(3)
C12 C13 1.383(3)
C12 C15 1.448(3)
C13 C14 1.382(3)
C15 N3 1.147(3)
C16 O6 1.419(2)
C17 Si1 1.850(3)
C18 Si1 1.849(3)
C19 C22 1.531(3)
C19 C20 1.541(4)
C19 C21 1.542(4)
C19 Si1 1.879(2)
C24 C25 1.182(3)
S1 O4 1.4336(15)
S1 O3 1.4372(15)
S1 N2 1.5937(18)
Si1 O6 1.6569(15)
N1 O2 1.222(2)
N1 O1 1.224(2)
